data_4328557
loop_
_publ_author_name
'Maria G. F. Vaz'
'Rafael A. All\~ao'
'Handan Akpinar'
'John A. Schlueter'
'Sauli Santos'
'Paul M. Lahti'
'Miguel A. Novak'

_publ_contact_author_address
;
Universidade Federal Fluminense - Instituto de Quimica
Outeiro de Sao Joao Batista, s/n
Niteroi - Rio de Janeiro
Brazil
;
_publ_contact_author_email mariavaz@vm.uff.br
_publ_contact_author_name 'Maria G. F. Vaz'
_publ_section_title
;
 Magnetic Mn and Co Complexes with a Large Polycyclic Aromatic Substituted
 Nitronylnitroxide
;
_journal_name_full 'Inorganic Chemistry'
_journal_page_first 3138
_journal_page_last 3145
_journal_paper_doi 10.1021/ic202623p
_journal_volume 51
_journal_year 2012
_chemical_compound_source 'synthesis as described'
_chemical_formula_moiety 'C56 H44 F12 Mn1 N4 O8'
_chemical_formula_sum 'C56 H44 F12 Mn N4 O8'
_chemical_formula_weight 1183.9
_chemical_name_common MV1B
_space_group_IT_number 15
_symmetry_cell_setting monoclinic
_symmetry_Int_Tables_number 15
_symmetry_space_group_name_Hall '-C 2yc'
_symmetry_space_group_name_H-M 'C 1 2/c 1'
_atom_sites_solution_hydrogens geom
_atom_sites_solution_primary direct
_atom_sites_solution_secondary difmap
_audit_creation_date 2011-08-28T19:25:07-00:00
_audit_creation_method 'WinGX routine CIF_UPDATE'
_cell_angle_alpha 90
_cell_angle_beta 120.411(2)
_cell_angle_gamma 90
_cell_formula_units_Z 4
_cell_length_a 24.2086(5)
_cell_length_b 11.2969(3)
_cell_length_c 22.9083(5)
_cell_measurement_reflns_used 4920
_cell_measurement_temperature 293(2)
_cell_measurement_theta_max 25.028
_cell_measurement_theta_min 4.076
_cell_measurement_wavelength 0.71073
_cell_volume 5403.0(2)
_computing_cell_refinement 'HKL Scalepack (Otwinowski & Minor 1997)'
_computing_data_collection 'Collect (Bruker AXS BV, 1997-2004)'
_computing_data_reduction 'HKL Denzo and Scalepack (Otwinowski & Minor 1997)'
_computing_molecular_graphics 'Ortep-3 for Windows (Farrugia, 1997)'
_computing_publication_material 'WinGX publication routines (Farrugia, 1999)'
_computing_structure_refinement 'SHELXL-97 (Sheldrick, 1997)'
_computing_structure_solution 'SHELXS-86 (Sheldrick, 1986)'
_diffrn_ambient_temperature 293(2)
_diffrn_detector 'CCD plate'
_diffrn_detector_area_resol_mean 9
_diffrn_measured_fraction_theta_full 0.991
_diffrn_measured_fraction_theta_max 0.991
_diffrn_measurement_device '95mm CCD camera on \k-goniostat'
_diffrn_measurement_device_type KappaCCD
_diffrn_measurement_method 'CCD rotation images, thick slices'
_diffrn_orient_matrix_type 'by Bruker AXS Collect from scalepack cell'
_diffrn_orient_matrix_UB_11 0.306928E-1
_diffrn_orient_matrix_UB_12 0.86639E-2
_diffrn_orient_matrix_UB_13 -0.168201E-1
_diffrn_orient_matrix_UB_21 0.250696E-1
_diffrn_orient_matrix_UB_22 0.59299E-1
_diffrn_orient_matrix_UB_23 0.363971E-1
_diffrn_orient_matrix_UB_31 0.269004E-1
_diffrn_orient_matrix_UB_32 -0.651485E-1
_diffrn_orient_matrix_UB_33 0.308923E-1
_diffrn_radiation_monochromator graphite
_diffrn_radiation_probe x-ray
_diffrn_radiation_type MoK\a
_diffrn_radiation_wavelength 0.71073
_diffrn_reflns_av_R_equivalents 0.0145
_diffrn_reflns_av_unetI/netI 0.022
_diffrn_reflns_limit_h_max 28
_diffrn_reflns_limit_h_min -28
_diffrn_reflns_limit_k_max 13
_diffrn_reflns_limit_k_min -13
_diffrn_reflns_limit_l_max 27
_diffrn_reflns_limit_l_min -27
_diffrn_reflns_number 8088
_diffrn_reflns_theta_full 25
_diffrn_reflns_theta_max 25
_diffrn_reflns_theta_min 4.1
_diffrn_source 'Enraf Nonius FR590'
_exptl_absorpt_coefficient_mu 0.344
_exptl_absorpt_correction_type none
_exptl_crystal_colour dark-green
_exptl_crystal_density_diffrn 1.455
_exptl_crystal_description prism
_exptl_crystal_F_000 2420
_exptl_crystal_size_max 0.14
_exptl_crystal_size_mid 0.12
_exptl_crystal_size_min 0.08
_refine_diff_density_max 0.163
_refine_diff_density_min -0.168
_refine_diff_density_rms 0.029
_refine_ls_extinction_method none
_refine_ls_goodness_of_fit_ref 1.024
_refine_ls_hydrogen_treatment refxyz
_refine_ls_matrix_type full
_refine_ls_number_parameters 422
_refine_ls_number_reflns 4721
_refine_ls_number_restraints 0
_refine_ls_restrained_S_all 1.024
_refine_ls_R_factor_all 0.0513
_refine_ls_R_factor_gt 0.0405
_refine_ls_shift/su_max 0.010
_refine_ls_shift/su_mean 0.001
_refine_ls_structure_factor_coef Fsqd
_refine_ls_weighting_details 'calc w=1/[\s^2^(Fo^2^)+(0.0669P)^2^+3.1723P] where P=(Fo^2^+2Fc^2^)/3'
_refine_ls_weighting_scheme calc
_refine_ls_wR_factor_gt 0.1060
_refine_ls_wR_factor_ref 0.1177
_reflns_number_gt 3875
_reflns_number_total 4721
_reflns_threshold_expression >2sigma(I)
_cod_data_source_file ic202623p_si_002_2.cif
_cod_data_source_block mnhfac(h6)2b
_cod_original_sg_symbol_H-M 'C 2/c'
_cod_original_formula_sum 'C56 H44 F12 Mn1 N4 O8'
_cod_database_code 4328557

loop_
_symmetry_equiv_pos_as_xyz
'x, y, z'
'-x, y, -z+1/2'
'x+1/2, y+1/2, z'
'-x+1/2, y+1/2, -z+1/2'
'-x, -y, -z'
'x, -y, z-1/2'
'-x+1/2, -y+1/2, -z'
'x+1/2, -y+1/2, z-1/2'

loop_
_atom_site_label
_atom_site_type_symbol
_atom_site_fract_x
_atom_site_fract_y
_atom_site_fract_z
_atom_site_U_iso_or_equiv
_atom_site_adp_type
_atom_site_occupancy
_atom_site_symmetry_multiplicity
_atom_site_calc_flag
_atom_site_refinement_flags
C1 C 0.98708(9) 0.61729(18) 0.39089(9) 0.0600(5) Uani 1 1 d .
C2 C 0.91877(9) 0.61707(18) 0.34089(9) 0.0605(5) Uani 1 1 d .
C3 C 0.88089(12) 0.7046(2) 0.34628(13) 0.0806(6) Uani 1 1 d .
H3 H 0.8996 0.7595 0.3813 0.097 Uiso 1 1 calc R
C4 C 0.81687(14) 0.7106(3) 0.30091(17) 0.0972(8) Uani 1 1 d .
H4 H 0.7926 0.7695 0.3056 0.117 Uiso 1 1 calc R
C5 C 0.78740(11) 0.6313(3) 0.24818(15) 0.0898(8) Uani 1 1 d .
C6 C 0.82434(10) 0.5415(2) 0.24112(10) 0.0723(6) Uani 1 1 d .
C7 C 0.89112(9) 0.53240(17) 0.28914(9) 0.0589(5) Uani 1 1 d .
C8 C 0.92588(12) 0.43561(19) 0.28277(11) 0.0729(6) Uani 1 1 d .
H8 H 0.9689 0.4256 0.3150 0.088 Uiso 1 1 calc R
C9 C 0.89716(16) 0.3585(2) 0.23064(14) 0.0967(8) Uani 1 1 d .
H9 H 0.9210 0.2967 0.2277 0.116 Uiso 1 1 calc R
C10 C 0.83125(18) 0.3694(3) 0.17999(14) 0.1074(10) Uani 1 1 d .
C11 C 0.79506(13) 0.4604(3) 0.18669(12) 0.0939(9) Uani 1 1 d .
C12 C 0.72837(19) 0.4716(4) 0.13816(15) 0.1314(15) Uani 1 1 d .
C13 C 0.7015(2) 0.3926(6) 0.0837(2) 0.192(3) Uani 1 1 d .
H13 H 0.6583 0.3987 0.0514 0.230 Uiso 1 1 calc R
C14 C 0.7371(4) 0.3074(6) 0.0769(3) 0.1966(14) Uani 1 1 d .
H14 H 0.7177 0.2577 0.0395 0.236 Uiso 1 1 calc R
C15 C 0.8017(3) 0.2916(4) 0.12405(19) 0.1611(19) Uani 1 1 d .
H15 H 0.8249 0.2312 0.1189 0.193 Uiso 1 1 calc R
C16 C 0.69249(18) 0.5602(6) 0.1487(3) 0.159(2) Uani 1 1 d .
H16 H 0.6486 0.5654 0.1188 0.191 Uiso 1 1 calc R
C17 C 0.71979(15) 0.6352(4) 0.1997(2) 0.1299(15) Uani 1 1 d .
H17 H 0.6947 0.6922 0.2045 0.156 Uiso 1 1 calc R
C18 C 1.09874(10) 0.5949(3) 0.44251(10) 0.0841(7) Uani 1 1 d .
C19 C 1.08328(11) 0.6524(3) 0.49391(10) 0.0888(8) Uani 1 1 d .
C20 C 1.10989(14) 0.4620(3) 0.45101(14) 0.1116(10) Uani 1 1 d .
H20A H 1.0755 0.4252 0.4537 0.167 Uiso 1 1 calc R
H20B H 1.1497 0.4463 0.4918 0.167 Uiso 1 1 calc R
H20C H 1.1115 0.4308 0.4129 0.167 Uiso 1 1 calc R
C21 C 1.15125(12) 0.6554(4) 0.43504(13) 0.1306(15) Uani 1 1 d .
H21A H 1.1552 0.6171 0.3999 0.196 Uiso 1 1 calc R
H21B H 1.1912 0.6500 0.4770 0.196 Uiso 1 1 calc R
H21C H 1.1404 0.7372 0.4235 0.196 Uiso 1 1 calc R
C22 C 1.09224(18) 0.7863(3) 0.49890(15) 0.1251(12) Uani 1 1 d .
H22A H 1.0740 0.8192 0.4543 0.188 Uiso 1 1 calc R
H22B H 1.1371 0.8046 0.5243 0.188 Uiso 1 1 calc R
H22C H 1.0713 0.8194 0.5212 0.188 Uiso 1 1 calc R
C23 C 1.11478(14) 0.5967(4) 0.56369(11) 0.1177(12) Uani 1 1 d .
H23A H 1.0957 0.6279 0.5884 0.177 Uiso 1 1 calc R
H23B H 1.1598 0.6143 0.5875 0.177 Uiso 1 1 calc R
H23C H 1.1088 0.5124 0.5593 0.177 Uiso 1 1 calc R
C24 C 0.97314(12) 0.9636(2) 0.31544(11) 0.0805(6) Uani 1 1 d .
C25 C 1.0029(2) 1.0637(4) 0.3678(2) 0.1286(14) Uani 1 1 d .
C26 C 1.12088(10) 0.8890(2) 0.28447(11) 0.0732(6) Uani 1 1 d .
C27 C 0.91050(12) 0.9771(2) 0.26369(12) 0.0853(7) Uani 1 1 d .
H27 H 0.8888 1.0467 0.2610 0.102 Uiso 1 1 calc R
C28 C 1.18976(13) 0.9141(3) 0.34015(17) 0.0975(8) Uani 1 1 d .
F1A F 1.2239(4) 0.8185(8) 0.3641(5) 0.131(4) Uani 0.50 1 d P
F1B F 1.2209(4) 0.8223(7) 0.3753(4) 0.116(3) Uani 0.50 1 d P
F2A F 1.2172(3) 1.0024(7) 0.3302(3) 0.135(3) Uani 0.50 1 d P
F2B F 1.2262(3) 0.9350(7) 0.3083(3) 0.135(2) Uani 0.50 1 d P
F3A F 1.1858(7) 0.9636(14) 0.3953(5) 0.138(3) Uani 0.50 1 d P
F3B F 1.1973(7) 0.9856(12) 0.3800(7) 0.207(8) Uani 0.50 1 d P
F4A F 1.0616(4) 1.0638(10) 0.3973(5) 0.148(3) Uani 0.50 1 d P
F4B F 1.0436(9) 1.0433(12) 0.4243(6) 0.250(11) Uani 0.50 1 d P
F5A F 0.9928(4) 1.0200(9) 0.4221(3) 0.161(3) Uani 0.50 1 d P
F5B F 1.0332(7) 1.1435(11) 0.3434(7) 0.213(4) Uani 0.50 1 d P
F6A F 0.9738(8) 1.1606(9) 0.3516(6) 0.232(9) Uani 0.50 1 d P
F6B F 0.9630(5) 1.1368(9) 0.3671(6) 0.153(5) Uani 0.50 1 d P
Mn1 Mn 1.0000 0.74805(4) 0.2500 0.05634(15) Uani 1 2 d S
N1 N 1.03523(7) 0.61145(15) 0.37885(7) 0.0610(4) Uani 1 1 d .
N2 N 1.01243(9) 0.63284(18) 0.45847(8) 0.0756(5) Uani 1 1 d .
O1 O 1.09970(6) 0.79222(14) 0.28941(7) 0.0698(4) Uani 1 1 d .
O2 O 1.00979(7) 0.87803(15) 0.32579(7) 0.0798(4) Uani 1 1 d .
O3 O 1.02925(6) 0.60617(13) 0.31930(6) 0.0644(4) Uani 1 1 d .
O4 O 0.98112(9) 0.64520(19) 0.48895(8) 0.1002(6) Uani 1 1 d .

loop_
_atom_site_aniso_label
_atom_site_aniso_U_11
_atom_site_aniso_U_22
_atom_site_aniso_U_33
_atom_site_aniso_U_23
_atom_site_aniso_U_13
_atom_site_aniso_U_12
C1 0.0623(11) 0.0695(12) 0.0471(10) -0.0037(8) 0.0269(9) -0.0061(9)
C2 0.0606(11) 0.0674(12) 0.0556(10) 0.0016(9) 0.0309(9) 0.0002(9)
C3 0.0831(16) 0.0857(15) 0.0832(15) -0.0024(13) 0.0495(13) 0.0071(13)
C4 0.0833(18) 0.1011(19) 0.120(2) 0.0213(18) 0.0612(18) 0.0251(16)
C5 0.0592(13) 0.107(2) 0.0961(18) 0.0423(16) 0.0338(13) 0.0102(13)
C6 0.0628(12) 0.0826(14) 0.0582(12) 0.0192(10) 0.0209(10) -0.0155(11)
C7 0.0604(11) 0.0619(11) 0.0502(10) 0.0065(8) 0.0249(9) -0.0064(9)
C8 0.0838(14) 0.0626(12) 0.0704(13) -0.0033(10) 0.0375(12) -0.0073(11)
C9 0.136(2) 0.0678(15) 0.0965(19) -0.0188(13) 0.0664(19) -0.0242(15)
C10 0.137(3) 0.105(2) 0.0699(16) -0.0187(15) 0.0450(18) -0.064(2)
C11 0.0904(17) 0.106(2) 0.0591(13) 0.0145(13) 0.0191(13) -0.0439(16)
C12 0.094(2) 0.172(4) 0.0723(18) 0.035(2) 0.0013(17) -0.069(2)
C13 0.159(4) 0.252(6) 0.075(3) 0.024(4) -0.006(3) -0.126(4)
C14 0.230 0.225 0.089(3) -0.048(3) 0.047(4) -0.161(2)
C15 0.220(5) 0.156(3) 0.101(3) -0.053(2) 0.077(3) -0.118(3)
C16 0.070(2) 0.218(5) 0.122(3) 0.094(4) -0.001(2) -0.029(3)
C17 0.0614(16) 0.163(3) 0.142(3) 0.080(3) 0.0342(19) 0.0124(19)
C18 0.0557(11) 0.135(2) 0.0517(11) 0.0198(13) 0.0201(10) -0.0100(13)
C19 0.0770(14) 0.128(2) 0.0474(11) -0.0002(12) 0.0215(10) -0.0346(14)
C20 0.0906(18) 0.157(3) 0.0886(18) 0.0492(19) 0.0464(16) 0.0434(19)
C21 0.0626(14) 0.243(4) 0.0682(15) 0.033(2) 0.0201(12) -0.036(2)
C22 0.143(3) 0.139(3) 0.0742(17) -0.0229(17) 0.0408(18) -0.067(2)
C23 0.0932(18) 0.190(3) 0.0469(12) 0.0144(16) 0.0187(12) -0.042(2)
C24 0.0851(15) 0.0836(16) 0.0636(13) -0.0114(11) 0.0308(12) 0.0065(13)
C25 0.119(3) 0.120(3) 0.096(3) -0.035(2) 0.017(2) 0.030(2)
C26 0.0636(12) 0.0837(15) 0.0693(13) -0.0006(11) 0.0315(11) -0.0104(11)
C27 0.0809(15) 0.0826(16) 0.0783(15) -0.0076(12) 0.0299(13) 0.0196(12)
C28 0.0743(17) 0.099(2) 0.097(2) 0.005(2) 0.0268(15) -0.0188(16)
F1A 0.064(3) 0.136(6) 0.155(6) -0.048(5) 0.028(4) 0.010(4)
F1B 0.066(4) 0.147(7) 0.096(3) 0.059(4) 0.013(3) -0.018(4)
F2A 0.099(4) 0.156(6) 0.114(5) 0.012(4) 0.027(3) -0.068(4)
F2B 0.070(2) 0.201(6) 0.115(4) 0.039(4) 0.033(2) -0.032(4)
F3A 0.104(5) 0.187(7) 0.083(3) -0.027(3) 0.018(3) -0.020(4)
F3B 0.111(6) 0.201(12) 0.202(13) -0.135(11) 0.000(8) 0.009(7)
F4A 0.117(4) 0.129(5) 0.145(9) -0.065(6) 0.028(6) -0.029(4)
F4B 0.289(19) 0.152(8) 0.102(7) -0.055(6) -0.053(9) 0.061(12)
F5A 0.176(5) 0.207(8) 0.075(3) -0.051(4) 0.046(4) 0.022(5)
F5B 0.244(9) 0.176(7) 0.269(11) -0.112(7) 0.167(9) -0.118(7)
F6A 0.288(16) 0.085(4) 0.128(5) -0.022(3) -0.037(7) 0.062(7)
F6B 0.155(6) 0.140(8) 0.176(9) -0.086(7) 0.093(7) -0.009(5)
Mn1 0.0507(2) 0.0710(3) 0.0438(2) 0.000 0.02126(18) 0.000
N1 0.0564(9) 0.0794(11) 0.0438(8) 0.0027(7) 0.0228(7) -0.0053(8)
N2 0.0769(11) 0.1008(14) 0.0511(9) -0.0087(9) 0.0338(9) -0.0170(10)
O1 0.0563(8) 0.0805(9) 0.0673(8) 0.0036(7) 0.0274(7) -0.0051(7)
O2 0.0731(9) 0.0929(11) 0.0574(8) -0.0123(8) 0.0214(7) 0.0126(8)
O3 0.0694(8) 0.0778(9) 0.0471(7) 0.0052(6) 0.0304(6) 0.0027(7)
O4 0.1087(13) 0.1412(16) 0.0704(10) -0.0218(10) 0.0597(10) -0.0226(12)

loop_
_atom_type_symbol
_atom_type_description
_atom_type_scat_dispersion_real
_atom_type_scat_dispersion_imag
_atom_type_scat_source
C C 0.0033 0.0016 'International Tables Vol C Tables 4.2.6.8 and 6.1.1.4'
H H 0 0 'International Tables Vol C Tables 4.2.6.8 and 6.1.1.4'
F F 0.0171 0.0103 'International Tables Vol C Tables 4.2.6.8 and 6.1.1.4'
Mn Mn 0.3368 0.7283 'International Tables Vol C Tables 4.2.6.8 and 6.1.1.4'
N N 0.0061 0.0033 'International Tables Vol C Tables 4.2.6.8 and 6.1.1.4'
O O 0.0106 0.006 'International Tables Vol C Tables 4.2.6.8 and 6.1.1.4'

loop_
_geom_angle_atom_site_label_1
_geom_angle_atom_site_label_2
_geom_angle_atom_site_label_3
_geom_angle
_geom_angle_site_symmetry_1
_geom_angle_site_symmetry_3
N1 C1 N2 107.79(16) . .
N1 C1 C2 127.00(16) . .
N2 C1 C2 125.04(18) . .
C3 C2 C7 120.28(19) . .
C3 C2 C1 117.61(19) . .
C7 C2 C1 122.10(18) . .
C4 C3 C2 120.8(3) . .
C4 C3 H3 119.6 . .
C2 C3 H3 119.6 . .
C3 C4 C5 121.4(3) . .
C3 C4 H4 119.3 . .
C5 C4 H4 119.3 . .
C4 C5 C6 119.3(2) . .
C4 C5 C17 122.5(3) . .
C6 C5 C17 118.1(3) . .
C11 C6 C5 120.1(2) . .
C11 C6 C7 120.0(3) . .
C5 C6 C7 119.9(2) . .
C2 C7 C6 118.2(2) . .
C2 C7 C8 123.61(18) . .
C6 C7 C8 118.14(19) . .
C9 C8 C7 121.1(2) . .
C9 C8 H8 119.5 . .
C7 C8 H8 119.5 . .
C8 C9 C10 121.8(3) . .
C8 C9 H9 119.1 . .
C10 C9 H9 119.1 . .
C11 C10 C15 119.7(4) . .
C11 C10 C9 118.4(2) . .
C15 C10 C9 121.9(4) . .
C10 C11 C6 120.5(2) . .
C10 C11 C12 120.0(3) . .
C6 C11 C12 119.6(4) . .
C13 C12 C16 123.6(5) . .
C13 C12 C11 118.0(5) . .
C16 C12 C11 118.4(4) . .
C14 C13 C12 121.4(5) . .
C14 C13 H13 119.3 . .
C12 C13 H13 119.3 . .
C13 C14 C15 122.3(5) . .
C13 C14 H14 118.9 . .
C15 C14 H14 118.9 . .
C14 C15 C10 118.6(5) . .
C14 C15 H15 120.7 . .
C10 C15 H15 120.7 . .
C17 C16 C12 121.8(3) . .
C17 C16 H16 119.1 . .
C12 C16 H16 119.1 . .
C16 C17 C5 121.9(4) . .
C16 C17 H17 119.1 . .
C5 C17 H17 119.1 . .
N1 C18 C20 106.0(2) . .
N1 C18 C21 109.65(18) . .
C20 C18 C21 110.6(3) . .
N1 C18 C19 99.41(18) . .
C20 C18 C19 114.4(2) . .
C21 C18 C19 115.6(3) . .
N2 C19 C23 109.70(19) . .
N2 C19 C22 105.5(2) . .
C23 C19 C22 110.9(2) . .
N2 C19 C18 100.22(16) . .
C23 C19 C18 116.2(3) . .
C22 C19 C18 113.2(2) . .
C18 C20 H20A 109.5 . .
C18 C20 H20B 109.5 . .
H20A C20 H20B 109.5 . .
C18 C20 H20C 109.5 . .
H20A C20 H20C 109.5 . .
H20B C20 H20C 109.5 . .
C18 C21 H21A 109.5 . .
C18 C21 H21B 109.5 . .
H21A C21 H21B 109.5 . .
C18 C21 H21C 109.5 . .
H21A C21 H21C 109.5 . .
H21B C21 H21C 109.5 . .
C19 C22 H22A 109.5 . .
C19 C22 H22B 109.5 . .
H22A C22 H22B 109.5 . .
C19 C22 H22C 109.5 . .
H22A C22 H22C 109.5 . .
H22B C22 H22C 109.5 . .
C19 C23 H23A 109.5 . .
C19 C23 H23B 109.5 . .
H23A C23 H23B 109.5 . .
C19 C23 H23C 109.5 . .
H23A C23 H23C 109.5 . .
H23B C23 H23C 109.5 . .
O2 C24 C27 127.8(2) . .
O2 C24 C25 114.4(2) . .
C27 C24 C25 117.8(2) . .
F4B C25 F4A 46.2(10) . .
F4B C25 F6A 121.7(7) . .
F4A C25 F6A 118.9(10) . .
F4B C25 F6B 110.4(9) . .
F4A C25 F6B 132.2(7) . .
F6A C25 F6B 27.7(11) . .
F4B C25 F5B 103.9(11) . .
F4A C25 F5B 62.5(7) . .
F6A C25 F5B 70.0(8) . .
F6B C25 F5B 97.0(8) . .
F4B C25 F5A 54.1(11) . .
F4A C25 F5A 100.2(7) . .
F6A C25 F5A 103.6(10) . .
F6B C25 F5A 77.0(6) . .
F5B C25 F5A 150.9(5) . .
F4B C25 C24 120.7(6) . .
F4A C25 C24 112.7(5) . .
F6A C25 C24 116.1(5) . .
F6B C25 C24 114.6(6) . .
F5B C25 C24 106.7(4) . .
F5A C25 C24 101.6(5) . .
O1 C26 C27 128.3(2) . 2_755
O1 C26 C28 114.6(2) . .
C27 C26 C28 117.1(2) 2_755 .
C24 C27 C26 121.5(2) . 2_755
C24 C27 H27 119.2 . .
C26 C27 H27 119.2 2_755 .
F3B C28 F2A 73.2(9) . .
F3B C28 F1B 104.9(9) . .
F2A C28 F1B 122.9(5) . .
F3B C28 F1A 115.6(9) . .
F2A C28 F1A 116.5(6) . .
F1B C28 F1A 13.4(7) . .
F3B C28 F2B 113.4(9) . .
F2A C28 F2B 42.8(4) . .
F1B C28 F2B 97.8(5) . .
F1A C28 F2B 85.9(6) . .
F3B C28 F3A 24.1(12) . .
F2A C28 F3A 97.2(7) . .
F1B C28 F3A 92.4(7) . .
F1A C28 F3A 105.3(7) . .
F2B C28 F3A 136.6(6) . .
F3B C28 C26 117.1(7) . .
F2A C28 C26 116.2(4) . .
F1B C28 C26 114.6(4) . .
F1A C28 C26 112.9(5) . .
F2B C28 C26 107.5(4) . .
F3A C28 C26 106.1(7) . .
F2B F2A C28 76.1(7) . .
F2B F2A F3B 122.6(10) . .
C28 F2A F3B 49.7(5) . .
F2A F2B C28 61.1(6) . .
F3B F3A C28 52.2(19) . .
F3A F3B C28 104(3) . .
F3A F3B F2A 161(3) . .
C28 F3B F2A 57.2(7) . .
F4B F4A C25 64.7(10) . .
F4B F4A F5B 123.5(17) . .
C25 F4A F5B 66.4(7) . .
F4A F4B C25 69.1(12) . .
F4A F4B F5A 143.5(14) . .
C25 F4B F5A 74.7(10) . .
F4B F5A C25 51.1(7) . .
F4B F5A F6B 84.6(9) . .
C25 F5A F6B 46.1(4) . .
F4A F5B C25 51.2(5) . .
F4A F5B F6A 92.5(8) . .
C25 F5B F6A 49.2(5) . .
F6B F6A C25 77.5(14) . .
F6B F6A F5B 136.3(17) . .
C25 F6A F5B 60.7(6) . .
F6A F6B C25 74.9(14) . .
F6A F6B F5A 129.2(18) . .
C25 F6B F5A 56.8(5) . .
O3 Mn1 O3 81.14(7) 2_755 .
O3 Mn1 O1 111.57(6) 2_755 .
O3 Mn1 O1 89.00(5) . .
O3 Mn1 O1 89.00(5) 2_755 2_755
O3 Mn1 O1 111.57(6) . 2_755
O1 Mn1 O1 153.34(9) . 2_755
O3 Mn1 O2 93.00(6) 2_755 2_755
O3 Mn1 O2 164.74(6) . 2_755
O1 Mn1 O2 80.02(6) . 2_755
O1 Mn1 O2 82.22(6) 2_755 2_755
O3 Mn1 O2 164.74(6) 2_755 .
O3 Mn1 O2 93.00(6) . .
O1 Mn1 O2 82.22(6) . .
O1 Mn1 O2 80.02(6) 2_755 .
O2 Mn1 O2 95.94(9) 2_755 .
O3 N1 C1 125.29(15) . .
O3 N1 C18 121.96(16) . .
C1 N1 C18 112.28(15) . .
O4 N2 C1 126.11(18) . .
O4 N2 C19 121.59(17) . .
C1 N2 C19 111.72(17) . .
C26 O1 Mn1 126.31(14) . .
C24 O2 Mn1 125.82(14) . .
N1 O3 Mn1 124.89(12) . .

loop_
_geom_bond_atom_site_label_1
_geom_bond_atom_site_label_2
_geom_bond_distance
_geom_bond_site_symmetry_2
C1 N1 1.328(2) .
C1 N2 1.357(2) .
C1 C2 1.459(3) .
C2 C3 1.396(3) .
C2 C7 1.402(3) .
C3 C4 1.362(4) .
C3 H3 0.9300 .
C4 C5 1.378(4) .
C4 H4 0.9300 .
C5 C6 1.415(4) .
C5 C17 1.440(4) .
C6 C11 1.414(4) .
C6 C7 1.426(3) .
C7 C8 1.432(3) .
C8 C9 1.352(3) .
C8 H8 0.9300 .
C9 C10 1.426(4) .
C9 H9 0.9300 .
C10 C11 1.409(4) .
C10 C15 1.413(4) .
C11 C12 1.429(4) .
C12 C13 1.399(7) .
C12 C16 1.424(7) .
C13 C14 1.351(9) .
C13 H13 0.9300 .
C14 C15 1.390(8) .
C14 H14 0.9300 .
C15 H15 0.9300 .
C16 C17 1.318(7) .
C16 H16 0.9300 .
C17 H17 0.9300 .
C18 N1 1.502(3) .
C18 C20 1.520(4) .
C18 C21 1.527(3) .
C18 C19 1.548(4) .
C19 N2 1.497(3) .
C19 C23 1.516(3) .
C19 C22 1.524(4) .
C20 H20A 0.9600 .
C20 H20B 0.9600 .
C20 H20C 0.9600 .
C21 H21A 0.9600 .
C21 H21B 0.9600 .
C21 H21C 0.9600 .
C22 H22A 0.9600 .
C22 H22B 0.9600 .
C22 H22C 0.9600 .
C23 H23A 0.9600 .
C23 H23B 0.9600 .
C23 H23C 0.9600 .
C24 O2 1.251(3) .
C24 C27 1.381(3) .
C24 C25 1.537(4) .
C25 F4B 1.186(10) .
C25 F4A 1.226(10) .
C25 F6A 1.252(9) .
C25 F6B 1.266(8) .
C25 F5B 1.442(9) .
C25 F5A 1.469(10) .
C26 O1 1.237(3) .
C26 C27 1.391(3) 2_755
C26 C28 1.528(3) .
C27 C26 1.391(3) 2_755
C27 H27 0.9300 .
C28 F3B 1.162(11) .
C28 F2A 1.281(6) .
C28 F1B 1.296(8) .
C28 F1A 1.301(8) .
C28 F2B 1.419(7) .
C28 F3A 1.428(13) .
F2A F2B 0.994(8) .
F2A F3B 1.459(17) .
F3A F3B 0.60(2) .
F4A F4B 0.95(2) .
F4A F5B 1.396(15) .
F4B F5A 1.23(2) .
F5A F6B 1.711(13) .
F5B F6A 1.553(16) .
F6A F6B 0.60(2) .
Mn1 O3 2.1101(13) 2_755
Mn1 O3 2.1101(13) .
Mn1 O1 2.1641(13) .
Mn1 O1 2.1641(13) 2_755
Mn1 O2 2.1931(15) 2_755
Mn1 O2 2.1931(15) .
N1 O3 1.2985(18) .
N2 O4 1.272(2) .

loop_
_geom_torsion_atom_site_label_1
_geom_torsion_atom_site_label_2
_geom_torsion_atom_site_label_3
_geom_torsion_atom_site_label_4
_geom_torsion
_geom_torsion_site_symmetry_1
_geom_torsion_site_symmetry_4
N1 C1 C2 C3 -130.5(2) . .
N2 C1 C2 C3 44.1(3) . .
N1 C1 C2 C7 49.9(3) . .
N2 C1 C2 C7 -135.5(2) . .
C7 C2 C3 C4 -1.1(3) . .
C1 C2 C3 C4 179.2(2) . .
C2 C3 C4 C5 -0.3(4) . .
C3 C4 C5 C6 0.2(4) . .
C3 C4 C5 C17 179.7(3) . .
C4 C5 C6 C11 -179.0(2) . .
C17 C5 C6 C11 1.5(3) . .
C4 C5 C6 C7 1.3(3) . .
C17 C5 C6 C7 -178.2(2) . .
C3 C2 C7 C6 2.5(3) . .
C1 C2 C7 C6 -177.87(17) . .
C3 C2 C7 C8 -175.9(2) . .
C1 C2 C7 C8 3.7(3) . .
C11 C6 C7 C2 177.66(18) . .
C5 C6 C7 C2 -2.6(3) . .
C11 C6 C7 C8 -3.8(3) . .
C5 C6 C7 C8 175.93(19) . .
C2 C7 C8 C9 -178.0(2) . .
C6 C7 C8 C9 3.5(3) . .
C7 C8 C9 C10 -0.3(4) . .
C8 C9 C10 C11 -2.7(4) . .
C8 C9 C10 C15 177.6(3) . .
C15 C10 C11 C6 -177.9(2) . .
C9 C10 C11 C6 2.3(4) . .
C15 C10 C11 C12 1.9(4) . .
C9 C10 C11 C12 -177.9(2) . .
C5 C6 C11 C10 -178.8(2) . .
C7 C6 C11 C10 0.9(3) . .
C5 C6 C11 C12 1.4(3) . .
C7 C6 C11 C12 -178.9(2) . .
C10 C11 C12 C13 -2.1(4) . .
C6 C11 C12 C13 177.7(3) . .
C10 C11 C12 C16 176.3(3) . .
C6 C11 C12 C16 -3.9(4) . .
C16 C12 C13 C14 -177.9(5) . .
C11 C12 C13 C14 0.4(7) . .
C12 C13 C14 C15 1.4(9) . .
C13 C14 C15 C10 -1.6(8) . .
C11 C10 C15 C14 -0.1(5) . .
C9 C10 C15 C14 179.7(4) . .
C13 C12 C16 C17 -178.2(3) . .
C11 C12 C16 C17 3.5(5) . .
C12 C16 C17 C5 -0.6(5) . .
C4 C5 C17 C16 178.6(3) . .
C6 C5 C17 C16 -2.0(4) . .
N1 C18 C19 N2 26.9(2) . .
C20 C18 C19 N2 -85.6(2) . .
C21 C18 C19 N2 144.1(2) . .
N1 C18 C19 C23 144.9(2) . .
C20 C18 C19 C23 32.5(3) . .
C21 C18 C19 C23 -97.8(3) . .
N1 C18 C19 C22 -85.0(2) . .
C20 C18 C19 C22 162.5(2) . .
C21 C18 C19 C22 32.2(3) . .
O2 C24 C25 F4B -28.9(17) . .
C27 C24 C25 F4B 150.8(16) . .
O2 C24 C25 F4A 22.5(9) . .
C27 C24 C25 F4A -157.8(8) . .
O2 C24 C25 F6A 164.6(12) . .
C27 C24 C25 F6A -15.7(13) . .
O2 C24 C25 F6B -164.7(7) . .
C27 C24 C25 F6B 15.0(8) . .
O2 C24 C25 F5B 89.1(9) . .
C27 C24 C25 F5B -91.2(9) . .
O2 C24 C25 F5A -83.8(5) . .
C27 C24 C25 F5A 95.9(5) . .
O2 C24 C27 C26 2.0(4) . 2_755
C25 C24 C27 C26 -177.7(3) . 2_755
O1 C26 C28 F3B -108.7(10) . .
C27 C26 C28 F3B 69.6(10) 2_755 .
O1 C26 C28 F2A 167.7(6) . .
C27 C26 C28 F2A -14.0(7) 2_755 .
O1 C26 C28 F1B 14.7(6) . .
C27 C26 C28 F1B -166.9(5) 2_755 .
O1 C26 C28 F1A 29.3(6) . .
C27 C26 C28 F1A -152.4(5) 2_755 .
O1 C26 C28 F2B 122.2(4) . .
C27 C26 C28 F2B -59.4(5) 2_755 .
O1 C26 C28 F3A -85.6(7) . .
C27 C26 C28 F3A 92.7(7) 2_755 .
F3B C28 F2A F2B 159.7(11) . .
F1B C28 F2A F2B 62.6(9) . .
F1A C28 F2A F2B 48.9(9) . .
F3A C28 F2A F2B 160.1(8) . .
C26 C28 F2A F2B -87.9(8) . .
F1B C28 F2A F3B -97.1(11) . .
F1A C28 F2A F3B -110.7(10) . .
F2B C28 F2A F3B -159.7(11) . .
F3A C28 F2A F3B 0.4(13) . .
C26 C28 F2A F3B 112.4(8) . .
F3B F2A F2B C28 18.3(9) . .
F3B C28 F2B F2A -21.2(11) . .
F1B C28 F2B F2A -131.2(8) . .
F1A C28 F2B F2A -137.4(8) . .
F3A C28 F2B F2A -29.4(12) . .
C26 C28 F2B F2A 109.9(7) . .
F2A C28 F3A F3B -1(3) . .
F1B C28 F3A F3B 123(3) . .
F1A C28 F3A F3B 119(3) . .
F2B C28 F3A F3B 19(4) . .
C26 C28 F3A F3B -121(3) . .
C28 F3A F3B F2A 3(8) . .
F2A C28 F3B F3A 179(3) . .
F1B C28 F3B F3A -61(3) . .
F1A C28 F3B F3A -69(3) . .
F2B C28 F3B F3A -166(3) . .
C26 C28 F3B F3A 68(3) . .
F1B C28 F3B F2A 120.4(6) . .
F1A C28 F3B F2A 111.8(8) . .
F2B C28 F3B F2A 14.9(8) . .
F3A C28 F3B F2A -179(3) . .
C26 C28 F3B F2A -111.3(6) . .
F2B F2A F3B F3A -27(11) . .
C28 F2A F3B F3A -3(10) . .
F2B F2A F3B C28 -23.6(11) . .
F6A C25 F4A F4B 107.6(14) . .
F6B C25 F4A F4B 77.4(16) . .
F5B C25 F4A F4B 150.9(14) . .
F5A C25 F4A F4B -4.2(12) . .
C24 C25 F4A F4B -111.5(12) . .
F4B C25 F4A F5B -150.9(14) . .
F6A C25 F4A F5B -43.3(9) . .
F6B C25 F4A F5B -73.5(11) . .
F5A C25 F4A F5B -155.1(6) . .
C24 C25 F4A F5B 97.6(6) . .
F5B F4A F4B C25 32.3(12) . .
C25 F4A F4B F5A 8(2) . .
F5B F4A F4B F5A 41(3) . .
F6A C25 F4B F4A -101.3(16) . .
F6B C25 F4B F4A -129.5(12) . .
F5B C25 F4B F4A -26.4(13) . .
F5A C25 F4B F4A 174.9(15) . .
C24 C25 F4B F4A 93.0(15) . .
F4A C25 F4B F5A -174.9(15) . .
F6A C25 F4B F5A 83.9(13) . .
F6B C25 F4B F5A 55.7(10) . .
F5B C25 F4B F5A 158.8(7) . .
C24 C25 F4B F5A -81.8(11) . .
F4A F4B F5A C25 -8(2) . .
F4A F4B F5A F6B -43(3) . .
C25 F4B F5A F6B -35.1(5) . .
F4A C25 F5A F4B 3.8(11) . .
F6A C25 F5A F4B -119.5(9) . .
F6B C25 F5A F4B -127.4(9) . .
F5B C25 F5A F4B -46.3(17) . .
C24 C25 F5A F4B 119.7(7) . .
F4B C25 F5A F6B 127.4(9) . .
F4A C25 F5A F6B 131.2(7) . .
F6A C25 F5A F6B 7.9(10) . .
F5B C25 F5A F6B 81.1(16) . .
C24 C25 F5A F6B -112.9(6) . .
F4B F4A F5B C25 -31.8(13) . .
F4B F4A F5B F6A -2.9(16) . .
C25 F4A F5B F6A 29.0(5) . .
F4B C25 F5B F4A 21.2(10) . .
F6A C25 F5B F4A 140.3(7) . .
F6B C25 F5B F4A 134.3(8) . .
F5A C25 F5B F4A 58.4(17) . .
C24 C25 F5B F4A -107.4(6) . .
F4B C25 F5B F6A -119.1(8) . .
F4A C25 F5B F6A -140.3(7) . .
F6B C25 F5B F6A -6.0(9) . .
F5A C25 F5B F6A -82.0(16) . .
C24 C25 F5B F6A 112.3(5) . .
F4B C25 F6A F6B -73(2) . .
F4A C25 F6A F6B -126.7(19) . .
F5B C25 F6A F6B -167.0(19) . .
F5A C25 F6A F6B -16.7(19) . .
C24 C25 F6A F6B 93.7(18) . .
F4B C25 F6A F5B 94.3(14) . .
F4A C25 F6A F5B 40.3(8) . .
F6B C25 F6A F5B 167.0(19) . .
F5A C25 F6A F5B 150.3(6) . .
C24 C25 F6A F5B -99.3(7) . .
F4A F5B F6A F6B -11(3) . .
C25 F5B F6A F6B 19(3) . .
F4A F5B F6A C25 -29.9(5) . .
F5B F6A F6B C25 -17(2) . .
C25 F6A F6B F5A 18.0(19) . .
F5B F6A F6B F5A 1(4) . .
F4B C25 F6B F6A 120(2) . .
F4A C25 F6B F6A 71(2) . .
F5B C25 F6B F6A 12.3(18) . .
F5A C25 F6B F6A 163.4(19) . .
C24 C25 F6B F6A -99.7(18) . .
F4B C25 F6B F5A -43.4(11) . .
F4A C25 F6B F5A -92.1(11) . .
F6A C25 F6B F5A -163.4(19) . .
F5B C25 F6B F5A -151.1(6) . .
C24 C25 F6B F5A 96.9(6) . .
F4B F5A F6B F6A 18(3) . .
C25 F5A F6B F6A -21(2) . .
F4B F5A F6B C25 38.4(6) . .
N2 C1 N1 O3 -174.31(18) . .
C2 C1 N1 O3 1.1(3) . .
N2 C1 N1 C18 13.5(3) . .
C2 C1 N1 C18 -171.2(2) . .
C20 C18 N1 O3 -80.2(2) . .
C21 C18 N1 O3 39.2(3) . .
C19 C18 N1 O3 160.90(18) . .
C20 C18 N1 C1 92.3(2) . .
C21 C18 N1 C1 -148.2(3) . .
C19 C18 N1 C1 -26.6(2) . .
N1 C1 N2 O4 178.2(2) . .
C2 C1 N2 O4 2.7(4) . .
N1 C1 N2 C19 6.8(3) . .
C2 C1 N2 C19 -168.6(2) . .
C23 C19 N2 O4 42.8(4) . .
C22 C19 N2 O4 -76.7(3) . .
C18 C19 N2 O4 165.5(2) . .
C23 C19 N2 C1 -145.4(2) . .
C22 C19 N2 C1 95.1(2) . .
C18 C19 N2 C1 -22.6(3) . .
C27 C26 O1 Mn1 -23.8(3) 2_755 .
C28 C26 O1 Mn1 154.3(2) . .
O3 Mn1 O1 C26 120.62(17) 2_755 .
O3 Mn1 O1 C26 -159.31(18) . .
O1 Mn1 O1 C26 -17.61(17) 2_755 .
O2 Mn1 O1 C26 31.33(18) 2_755 .
O2 Mn1 O1 C26 -66.15(17) . .
C27 C24 O2 Mn1 21.5(4) . .
C25 C24 O2 Mn1 -158.9(3) . .
O3 Mn1 O2 C24 -74.8(3) 2_755 .
O3 Mn1 O2 C24 -141.6(2) . .
O1 Mn1 O2 C24 129.8(2) . .
O1 Mn1 O2 C24 -30.2(2) 2_755 .
O2 Mn1 O2 C24 50.78(19) 2_755 .
C1 N1 O3 Mn1 71.9(2) . .
C18 N1 O3 Mn1 -116.56(19) . .
O3 Mn1 O3 N1 -154.24(16) 2_755 .
O1 Mn1 O3 N1 93.74(13) . .
O1 Mn1 O3 N1 -68.86(14) 2_755 .
O2 Mn1 O3 N1 137.5(2) 2_755 .
O2 Mn1 O3 N1 11.58(14) . .
